data_1573784
loop_
_publ_author_name
'Phang, Si Jia Isabel'
'Zhang, Zheng-Feng'
'Wu, Chi-Shiun'
'Wong, Zhen Xuan'
'Su, Ming-Der'
'So, Cheuk-Wai'

_publ_section_title
;
 A Silicon Analogue of Fused Bicyclic Borirene Derivative
;
_journal_name_full 'Chemical Science'
_journal_paper_doi 10.1039/D4SC05867D
_journal_year 2025
_chemical_formula_sum 'C54 H80 B2 N4 P2 Si2'
_chemical_formula_weight 924.96
_space_group_crystal_system monoclinic
_space_group_IT_number 14
_space_group_name_Hall '-P 2yn'
_space_group_name_H-M_alt 'P 1 21/n 1'
_atom_sites_solution_hydrogens geom
_atom_sites_solution_primary dual
_audit_update_record
;
2023-05-29 deposited with the CCDC.	2025-01-26 downloaded from the CCDC.
;
_cell_angle_alpha 90
_cell_angle_beta 114.1872(13)
_cell_angle_gamma 90
_cell_formula_units_Z 2
_cell_length_a 9.9510(4)
_cell_length_b 24.2287(10)
_cell_length_c 11.9140(5)
_cell_measurement_reflns_used 6617
_cell_measurement_temperature 100.(2)
_cell_measurement_theta_max 27.3629
_cell_measurement_theta_min 2.3960
_cell_volume 2620.29(19)
_computing_cell_refinement 'SAINT V8.40B (Bruker AXS LLC, 2019)'
_computing_data_collection 'APEX4 (Ver 2021.4-0, Bruker AXS Inc., 2021)'
_computing_data_reduction 'SAINT V8.40B (Bruker AXS LLC, 2019)'
_computing_publication_material 'APEX4 (Ver 2021.4-0, Bruker AXS Inc., 2021)'
_computing_structure_refinement 'SHELXL-2018/3 (Sheldrick, 2018)'
_computing_structure_solution 'XT, VERSION 2018/2'
_diffrn_ambient_temperature 100.(2)
_diffrn_detector_area_resol_mean 7.3910
_diffrn_measured_fraction_theta_full 0.998
_diffrn_measured_fraction_theta_max 0.998
_diffrn_measurement_device 'four-circle diffractometer'
_diffrn_measurement_device_type 'Bruker D8 Quest'
_diffrn_measurement_method 'phi and omega scans'
_diffrn_radiation_monochromator 'Multilayer Mirror'
_diffrn_radiation_probe x-ray
_diffrn_radiation_type MoK\a
_diffrn_radiation_wavelength 0.71073
_diffrn_reflns_av_R_equivalents 0.1523
_diffrn_reflns_av_unetI/netI 0.0982
_diffrn_reflns_limit_h_max 12
_diffrn_reflns_limit_h_min -12
_diffrn_reflns_limit_k_max 31
_diffrn_reflns_limit_k_min -31
_diffrn_reflns_limit_l_max 15
_diffrn_reflns_limit_l_min -15
_diffrn_reflns_number 35324
_diffrn_reflns_theta_full 25.24
_diffrn_reflns_theta_max 27.51
_diffrn_reflns_theta_min 2.26
_diffrn_source 'Incoatec microfocus source'
_diffrn_source_current 1.4
_diffrn_source_power 0.07
_diffrn_source_type 'Incoatec I\mS 3.0'
_diffrn_source_voltage 50
_exptl_absorpt_coefficient_mu 0.168
_exptl_absorpt_correction_T_max 1.00
_exptl_absorpt_correction_T_min 0.75
_exptl_absorpt_correction_type multi-scan
_exptl_absorpt_process_details
;
Krause, L., Herbst-Irmer, R., Sheldrick, G. M., Stalke, D. (2015).
"Comparison of silver and molybdenum microfocus X-ray sources for
single-crystal structure determination"
J. Appl. Cryst. 48, 3-10.
doi:10.1107/S1600576714022985
;
_exptl_crystal_colour black
_exptl_crystal_density_diffrn 1.172
_exptl_crystal_density_method 'not measured'
_exptl_crystal_description plate
_exptl_crystal_F_000 1000
_exptl_crystal_size_max 0.140
_exptl_crystal_size_mid 0.100
_exptl_crystal_size_min 0.010
_refine_diff_density_max 0.537
_refine_diff_density_min -0.384
_refine_ls_extinction_coef 0.0057(6)
_refine_ls_extinction_method 'SHELXL-2018/3 (Sheldrick 2018)'
_refine_ls_goodness_of_fit_ref 1.020
_refine_ls_hydrogen_treatment constr
_refine_ls_matrix_type full
_refine_ls_number_parameters 276
_refine_ls_number_reflns 6013
_refine_ls_number_restraints 0
_refine_ls_restrained_S_all 1.020
_refine_ls_R_factor_all 0.1254
_refine_ls_R_factor_gt 0.0616
_refine_ls_shift/su_max 0.000
_refine_ls_shift/su_mean 0.000
_refine_ls_structure_factor_coef Fsqd
_refine_ls_weighting_details 'w=1/[\s^2^(Fo^2^)+(0.0158P)^2^+4.9744P] where P=(Fo^2^+2Fc^2^)/3'
_refine_ls_weighting_scheme calc
_refine_ls_wR_factor_gt 0.1079
_refine_ls_wR_factor_ref 0.1368
_reflns_Friedel_coverage 0.000
_reflns_number_gt 3726
_reflns_number_total 6013
_reflns_threshold_expression 'I > 2\s(I)'
_cod_data_source_file d4sc05867d2.cif
_cod_data_source_block scw2763m
_cod_depositor_comments
;
The following automatic conversions were performed:

data item '_diffrn_radiation_probe' value 'X-ray' was changed to
'x-ray' in accordance with the
/home/data/users/saulius/crontab/automatic-downloads/rss-feeds/RSC/lib/dictionaries/cif_core.dic
dictionary named 'cif_core.dic' version 2.4.2 last updated on
2011-04-26.

data item '_exptl_absorpt_correction_type' value 'Multi-Scan' was
changed to 'multi-scan' in accordance with the
/home/data/users/saulius/crontab/automatic-downloads/rss-feeds/RSC/lib/dictionaries/cif_core.dic
dictionary named 'cif_core.dic' version 2.4.2 last updated on
2011-04-26.

Automatic conversion script
Id: cif_fix_values 8170 2020-07-09 18:12:32Z antanas 
;
_cod_database_code 1573784

loop_
_space_group_symop_operation_xyz
'x, y, z'
'-x+1/2, y+1/2, -z+1/2'
'-x, -y, -z'
'x-1/2, -y-1/2, z-1/2'

loop_
_atom_site_type_symbol
_atom_site_label
_atom_site_fract_x
_atom_site_fract_y
_atom_site_fract_z
_atom_site_U_iso_or_equiv
_atom_site_adp_type
_atom_site_calc_flag
_atom_site_refinement_flags_adp
_atom_site_refinement_flags_occupancy
_atom_site_refinement_flags_posn
_atom_site_occupancy
_atom_site_disorder_assembly
_atom_site_disorder_group
B B1 0.5948(4) 0.44150(13) 0.5458(3) 0.0169(7) Uani d . . . 1 . .
C C1 0.46305(18) 0.37547(8) 0.36092(13) 0.0153(6) Uani d . . G 1 . .
C C2 0.3311(2) 0.35429(8) 0.35626(14) 0.0185(7) Uani d . . G 1 . .
C C3 0.21950(16) 0.33982(8) 0.24377(17) 0.0224(7) Uani d . . G 1 . .
H H3 0.129278 0.325341 0.240584 0.027000 Uiso calc U . R 1 . .
C C4 0.23994(18) 0.34653(8) 0.13596(13) 0.0242(7) Uani d . . G 1 . .
H H4 0.163700 0.336643 0.059078 0.029000 Uiso calc U . R 1 . .
C C5 0.3719(2) 0.36771(8) 0.14062(13) 0.0224(7) Uani d . . G 1 . .
H H5 0.385920 0.372303 0.066932 0.027000 Uiso calc U . R 1 . .
C C6 0.48350(17) 0.38218(8) 0.25310(17) 0.0199(7) Uani d . . G 1 . .
C C7 0.6294(4) 0.40241(12) 0.2514(3) 0.0213(7) Uani d . . . 1 . .
H H7 0.699523 0.410152 0.338182 0.026000 Uiso calc U . R 1 . .
C C8 0.6998(4) 0.35849(13) 0.1992(3) 0.0269(8) Uani d . . . 1 . .
H H8A 0.712215 0.324087 0.245650 0.040000 Uiso calc U . R 1 . .
H H8B 0.796133 0.371549 0.206259 0.040000 Uiso calc U . R 1 . .
H H8C 0.635805 0.351861 0.112434 0.040000 Uiso calc U . R 1 . .
C C9 0.6103(4) 0.45575(13) 0.1771(3) 0.0285(8) Uani d . . . 1 . .
H H9A 0.537592 0.449790 0.092669 0.043000 Uiso calc U . R 1 . .
H H9B 0.704845 0.466247 0.176056 0.043000 Uiso calc U . R 1 . .
H H9C 0.576155 0.485299 0.215251 0.043000 Uiso calc U . R 1 . .
C C10 0.3067(3) 0.34393(12) 0.4746(3) 0.0209(7) Uani d . . . 1 . .
H H10 0.382815 0.365880 0.541830 0.025000 Uiso calc U . R 1 . .
C C11 0.3311(4) 0.28332(13) 0.5136(3) 0.0322(8) Uani d . . . 1 . .
H H11A 0.262718 0.260186 0.447347 0.048000 Uiso calc U . R 1 . .
H H11B 0.313682 0.278115 0.588099 0.048000 Uiso calc U . R 1 . .
H H11C 0.432676 0.272819 0.530295 0.048000 Uiso calc U . R 1 . .
C C12 0.1570(4) 0.36296(14) 0.4657(3) 0.0311(8) Uani d . . . 1 . .
H H12A 0.143189 0.402055 0.442672 0.047000 Uiso calc U . R 1 . .
H H12B 0.151849 0.357981 0.545464 0.047000 Uiso calc U . R 1 . .
H H12C 0.079403 0.341098 0.403125 0.047000 Uiso calc U . R 1 . .
C C13 0.6931(3) 0.34888(12) 0.5327(3) 0.0176(6) Uani d . . . 1 . .
C C14 0.7123(2) 0.29720(6) 0.46832(17) 0.0167(6) Uani d . . G 1 . .
C C15 0.59748(15) 0.26563(7) 0.38616(18) 0.0185(7) Uani d . . G 1 . .
H H15 0.498418 0.274639 0.370329 0.022000 Uiso calc U . R 1 . .
C C16 0.62760(18) 0.22089(7) 0.32714(16) 0.0205(7) Uani d . . G 1 . .
H H16 0.549138 0.199318 0.270984 0.025000 Uiso calc U . R 1 . .
C C17 0.7725(2) 0.20772(7) 0.35030(18) 0.0231(7) Uani d . . G 1 . .
H H17 0.793132 0.177139 0.309965 0.028000 Uiso calc U . R 1 . .
C C18 0.88735(16) 0.23929(8) 0.43247(19) 0.0234(7) Uani d . . G 1 . .
H H18 0.986409 0.230281 0.448292 0.028000 Uiso calc U . R 1 . .
C C19 0.85722(17) 0.28403(7) 0.49148(17) 0.0193(7) Uani d . . G 1 . .
H H19 0.935692 0.305603 0.547639 0.023000 Uiso calc U . R 1 . .
C C20 0.9382(3) 0.46107(12) 0.7327(3) 0.0205(7) Uani d . . . 1 . .
C C21 0.9678(4) 0.46013(14) 0.6160(3) 0.0270(8) Uani d . . . 1 . .
H H21A 1.057711 0.481037 0.630472 0.041000 Uiso calc U . R 1 . .
H H21B 0.884449 0.476882 0.547841 0.041000 Uiso calc U . R 1 . .
H H21C 0.980144 0.421877 0.595231 0.041000 Uiso calc U . R 1 . .
C C22 1.0715(4) 0.43604(13) 0.8386(3) 0.0284(8) Uani d . . . 1 . .
H H22A 1.078220 0.396631 0.823060 0.043000 Uiso calc U . R 1 . .
H H22B 1.060181 0.440740 0.915920 0.043000 Uiso calc U . R 1 . .
H H22C 1.161492 0.454744 0.844413 0.043000 Uiso calc U . R 1 . .
C C23 0.9149(4) 0.52090(12) 0.7632(3) 0.0280(8) Uani d . . . 1 . .
H H23A 0.997426 0.543689 0.765629 0.042000 Uiso calc U . R 1 . .
H H23B 0.909646 0.522130 0.843515 0.042000 Uiso calc U . R 1 . .
H H23C 0.822809 0.535074 0.699901 0.042000 Uiso calc U . R 1 . .
C C24 0.7328(3) 0.40366(13) 0.8345(3) 0.0213(7) Uani d . . . 1 . .
C C25 0.8469(4) 0.36276(15) 0.9185(3) 0.0353(9) Uani d . . . 1 . .
H H25A 0.943981 0.380467 0.953681 0.053000 Uiso calc U . R 1 . .
H H25B 0.850738 0.330360 0.870662 0.053000 Uiso calc U . R 1 . .
H H25C 0.819222 0.351263 0.985014 0.053000 Uiso calc U . R 1 . .
C C26 0.7313(4) 0.45612(15) 0.9045(3) 0.0355(9) Uani d . . . 1 . .
H H26A 0.692999 0.447771 0.966363 0.053000 Uiso calc U . R 1 . .
H H26B 0.668236 0.483743 0.846824 0.053000 Uiso calc U . R 1 . .
H H26C 0.831777 0.470603 0.945249 0.053000 Uiso calc U . R 1 . .
C C27 0.5819(4) 0.37539(14) 0.7898(3) 0.0277(8) Uani d . . . 1 . .
H H27A 0.564210 0.362993 0.860839 0.042000 Uiso calc U . R 1 . .
H H27B 0.580160 0.343521 0.738519 0.042000 Uiso calc U . R 1 . .
H H27C 0.504911 0.401579 0.741328 0.042000 Uiso calc U . R 1 . .
N N1 0.5810(3) 0.38566(9) 0.4784(2) 0.0162(5) Uani d . . . 1 . .
N N2 0.7971(3) 0.35869(10) 0.6435(2) 0.0180(6) Uani d . . . 1 . .
P P1 0.76698(9) 0.41969(3) 0.69506(7) 0.01667(19) Uani d . . . 1 . .
Si Si1 0.42280(10) 0.48615(4) 0.54803(9) 0.0225(2) Uani d . . . 1 . .

loop_
_atom_site_aniso_label
_atom_site_aniso_U_11
_atom_site_aniso_U_22
_atom_site_aniso_U_33
_atom_site_aniso_U_12
_atom_site_aniso_U_13
_atom_site_aniso_U_23
B1 0.0174(17) 0.0159(16) 0.0175(16) -0.0016(13) 0.0073(14) -0.0002(13)
C1 0.0163(15) 0.0142(13) 0.0142(14) 0.0004(11) 0.0050(12) -0.0012(11)
C2 0.0205(16) 0.0133(14) 0.0202(15) 0.0023(11) 0.0070(13) -0.0017(12)
C3 0.0181(16) 0.0223(16) 0.0248(17) -0.0004(12) 0.0069(14) -0.0009(13)
C4 0.0220(17) 0.0266(17) 0.0182(16) 0.0012(13) 0.0025(13) -0.0042(13)
C5 0.0282(18) 0.0223(16) 0.0151(15) 0.0022(13) 0.0072(14) -0.0012(12)
C6 0.0217(16) 0.0156(14) 0.0196(15) 0.0032(12) 0.0058(13) -0.0018(12)
C7 0.0246(17) 0.0225(16) 0.0182(16) 0.0002(13) 0.0102(14) -0.0003(12)
C8 0.0273(18) 0.0296(18) 0.0258(17) 0.0004(14) 0.0128(15) -0.0020(14)
C9 0.036(2) 0.0249(17) 0.0306(18) 0.0004(14) 0.0200(16) 0.0040(14)
C10 0.0226(16) 0.0175(15) 0.0253(17) -0.0019(12) 0.0125(14) -0.0025(12)
C11 0.043(2) 0.0264(18) 0.034(2) 0.0007(15) 0.0230(18) 0.0050(15)
C12 0.0284(19) 0.0330(19) 0.038(2) 0.0031(15) 0.0196(17) 0.0030(16)
C13 0.0178(15) 0.0172(14) 0.0196(15) -0.0016(11) 0.0095(13) 0.0008(12)
C14 0.0225(16) 0.0116(13) 0.0169(15) 0.0000(11) 0.0089(13) -0.0017(11)
C15 0.0185(15) 0.0168(14) 0.0195(15) 0.0013(12) 0.0071(13) 0.0017(12)
C16 0.0263(17) 0.0155(14) 0.0179(15) -0.0013(12) 0.0072(13) -0.0013(12)
C17 0.0306(18) 0.0170(15) 0.0238(17) 0.0019(13) 0.0132(15) -0.0027(12)
C18 0.0245(17) 0.0206(15) 0.0273(17) 0.0036(13) 0.0127(14) 0.0020(13)
C19 0.0193(16) 0.0192(15) 0.0199(16) 0.0018(12) 0.0086(13) 0.0011(12)
C20 0.0203(16) 0.0161(15) 0.0210(16) -0.0005(12) 0.0044(13) -0.0009(12)
C21 0.0236(17) 0.0291(18) 0.0296(18) -0.0029(14) 0.0121(15) -0.0015(14)
C22 0.0231(17) 0.0225(16) 0.0305(18) -0.0016(13) 0.0018(15) 0.0001(14)
C23 0.0342(19) 0.0170(16) 0.0308(18) -0.0021(13) 0.0112(16) -0.0038(13)
C24 0.0225(16) 0.0253(16) 0.0167(15) -0.0010(13) 0.0085(13) 0.0008(12)
C25 0.034(2) 0.044(2) 0.0294(19) 0.0093(17) 0.0140(17) 0.0175(17)
C26 0.046(2) 0.037(2) 0.031(2) -0.0042(17) 0.0235(18) -0.0105(16)
C27 0.0288(19) 0.0323(18) 0.0228(17) -0.0054(15) 0.0115(15) 0.0046(14)
N1 0.0182(13) 0.0150(12) 0.0152(12) 0.0008(10) 0.0067(10) 0.0000(10)
N2 0.0200(13) 0.0161(12) 0.0173(13) 0.0005(10) 0.0072(11) 0.0007(10)
P1 0.0185(4) 0.0151(4) 0.0151(4) -0.0004(3) 0.0055(3) -0.0011(3)
Si1 0.0279(5) 0.0176(4) 0.0268(5) 0.0053(4) 0.0162(4) 0.0046(4)

loop_
_atom_type_symbol
_atom_type_description
_atom_type_scat_dispersion_real
_atom_type_scat_dispersion_imag
_atom_type_scat_source
C C 0.0033 0.0016 'International Tables Vol C Tables 4.2.6.8 and 6.1.1.4'
H H 0.0000 0.0000 'International Tables Vol C Tables 4.2.6.8 and 6.1.1.4'
B B 0.0013 0.0007 'International Tables Vol C Tables 4.2.6.8 and 6.1.1.4'
N N 0.0061 0.0033 'International Tables Vol C Tables 4.2.6.8 and 6.1.1.4'
P P 0.1023 0.0942 'International Tables Vol C Tables 4.2.6.8 and 6.1.1.4'
Si Si 0.0817 0.0704 'International Tables Vol C Tables 4.2.6.8 and 6.1.1.4'

loop_
_geom_angle_atom_site_label_1
_geom_angle_atom_site_label_2
_geom_angle_atom_site_label_3
_geom_angle_site_symmetry_1
_geom_angle_site_symmetry_3
_geom_angle
_geom_angle_publ_flag
N1 B1 P1 . . 95.34(18) ?
N1 B1 Si1 . . 125.1(2) ?
P1 B1 Si1 . . 123.79(18) ?
N1 B1 Si1 . 3_666 119.7(2) ?
P1 B1 Si1 . 3_666 124.78(17) ?
Si1 B1 Si1 . 3_666 70.59(12) ?
C2 C1 C6 . . 120.000000 ?
C2 C1 N1 . . 119.04(16) ?
C6 C1 N1 . . 120.75(16) ?
C1 C2 C3 . . 120.000000 ?
C1 C2 C10 . . 121.46(16) ?
C3 C2 C10 . . 118.49(16) ?
C4 C3 C2 . . 120.000000 ?
C3 C4 C5 . . 120.000000 ?
C6 C5 C4 . . 120.000000 ?
C5 C6 C1 . . 120.000000 ?
C5 C6 C7 . . 116.88(16) ?
C1 C6 C7 . . 123.04(16) ?
C9 C7 C8 . . 108.6(3) ?
C9 C7 C6 . . 112.4(2) ?
C8 C7 C6 . . 111.9(2) ?
C12 C10 C11 . . 110.0(3) ?
C12 C10 C2 . . 113.7(3) ?
C11 C10 C2 . . 111.6(2) ?
N2 C13 N1 . . 120.5(3) ?
N2 C13 C14 . . 116.3(2) ?
N1 C13 C14 . . 123.1(2) ?
C15 C14 C19 . . 120.000000 ?
C15 C14 C13 . . 124.86(16) ?
C19 C14 C13 . . 115.05(16) ?
C16 C15 C14 . . 120.000000 ?
C15 C16 C17 . . 120.000000 ?
C18 C17 C16 . . 120.000000 ?
C19 C18 C17 . . 120.000000 ?
C18 C19 C14 . . 120.000000 ?
C22 C20 C23 . . 110.1(3) ?
C22 C20 C21 . . 108.5(3) ?
C23 C20 C21 . . 109.4(3) ?
C22 C20 P1 . . 112.5(2) ?
C23 C20 P1 . . 110.7(2) ?
C21 C20 P1 . . 105.6(2) ?
C26 C24 C25 . . 110.7(3) ?
C26 C24 C27 . . 109.6(3) ?
C25 C24 C27 . . 107.3(3) ?
C26 C24 P1 . . 111.0(2) ?
C25 C24 P1 . . 111.1(2) ?
C27 C24 P1 . . 107.0(2) ?
C13 N1 C1 . . 122.2(2) ?
C13 N1 B1 . . 116.3(2) ?
C1 N1 B1 . . 121.3(2) ?
C13 N2 P1 . . 109.9(2) ?
N2 P1 C20 . . 106.24(14) ?
N2 P1 C24 . . 105.53(14) ?
C20 P1 C24 . . 112.25(14) ?
N2 P1 B1 . . 97.23(13) ?
C20 P1 B1 . . 116.35(14) ?
C24 P1 B1 . . 116.78(15) ?
B1 Si1 B1 . 3_666 109.41(12) ?
B1 Si1 Si1 . 3_666 54.98(10) ?
B1 Si1 Si1 3_666 3_666 54.43(11) ?

loop_
_geom_bond_atom_site_label_1
_geom_bond_atom_site_label_2
_geom_bond_site_symmetry_2
_geom_bond_distance
_geom_bond_publ_flag
B1 N1 . 1.550(4) ?
B1 P1 . 1.970(3) ?
B1 Si1 . 2.034(4) ?
B1 Si1 3_666 2.048(3) ?
C1 C2 . 1.390000 ?
C1 C6 . 1.390000 ?
C1 N1 . 1.432(3) ?
C2 C3 . 1.390000 ?
C2 C10 . 1.546(4) ?
C3 C4 . 1.390000 ?
C4 C5 . 1.390000 ?
C5 C6 . 1.390000 ?
C6 C7 . 1.541(4) ?
C7 C9 . 1.533(4) ?
C7 C8 . 1.538(4) ?
C10 C12 . 1.521(5) ?
C10 C11 . 1.529(4) ?
C13 N2 . 1.324(4) ?
C13 N1 . 1.366(4) ?
C13 C14 . 1.520(3) ?
C14 C15 . 1.390000 ?
C14 C19 . 1.390000 ?
C15 C16 . 1.390000 ?
C16 C17 . 1.390000 ?
C17 C18 . 1.390000 ?
C18 C19 . 1.390000 ?
C20 C22 . 1.532(4) ?
C20 C23 . 1.535(4) ?
C20 C21 . 1.535(5) ?
C20 P1 . 1.866(3) ?
C24 C26 . 1.523(4) ?
C24 C25 . 1.530(4) ?
C24 C27 . 1.534(4) ?
C24 P1 . 1.868(3) ?
N2 P1 . 1.674(3) ?
Si1 Si1 3_666 2.3583(19) ?
